data_7150493
loop_
_publ_author_name
'Bensemann, Igor'
'Gdaniec, Maria'
'\/Lakomecka, Karina'
'Milewska, Maria J.'
'Po\/lo\'nski, Tadeusz'

_publ_section_title
;
 Creation of hydrogen bonded 1D networks by co-crystallization of
 N,N'-bis(2-pyridyl)aryldiamines with dicarboxylic acidsSupramolecular
 structures formed by 2-aminopyridine derivatives. Part II.5
;
_journal_issue 8
_journal_name_full 'Organic &amp;  Biomolecular Chemistry'
_journal_page_first 1425
_journal_paper_doi 10.1039/b211675h
_journal_volume 1
_journal_year 2003
_chemical_formula_moiety 'C16H14N4, C8H6O4'
_chemical_formula_sum 'C24 H20 N4 O4'
_chemical_formula_weight 428.44
_chemical_melting_point 259
_chemical_name_systematic
; 

N,N'-bis(2-pyridyl)-1,4-diaminobenzene 1,4-benzenedicarboxylic acid 
;
_space_group_IT_number 2
_symmetry_cell_setting triclinic
_symmetry_space_group_name_Hall '-P 1'
_symmetry_space_group_name_H-M 'P -1'
_atom_sites_solution_hydrogens mixed
_atom_sites_solution_primary direct
_atom_sites_solution_secondary difmap
_audit_creation_method SHELXL-97
_cell_angle_alpha 62.048(19)
_cell_angle_beta 71.921(17)
_cell_angle_gamma 70.707(16)
_cell_formula_units_Z 1
_cell_length_a 7.7670(13)
_cell_length_b 8.8044(17)
_cell_length_c 9.1959(17)
_cell_measurement_reflns_used 35
_cell_measurement_temperature 294(2)
_cell_measurement_theta_max 27
_cell_measurement_theta_min 8
_cell_volume 515.10(19)
_computing_cell_refinement 'Kuma KM-4 software (Kuma Diffraction, 1991)'
_computing_data_collection 'Kuma KM-4 sofware (Kuma Diffraction, 1991)'
_computing_data_reduction 'Kuma KM-4 software (Kuma Diffraction, 1991)'
_computing_publication_material 'SHELXL-97 (Sheldrick, 1997)'
_computing_structure_refinement 'SHELXL-97 (Sheldrick, 1997)'
_computing_structure_solution 'SHELXS-97 (Sheldrick, 1997)'
_diffrn_ambient_temperature 294(2)
_diffrn_measured_fraction_theta_full 0.926
_diffrn_measured_fraction_theta_max 0.926
_diffrn_measurement_device 'KM-4 four-circle diffractometer'
_diffrn_measurement_method '\w/2\q scan'
_diffrn_radiation_monochromator graphite
_diffrn_radiation_source 'fine-focus sealed tube'
_diffrn_radiation_type CuK\a
_diffrn_radiation_wavelength 1.54178
_diffrn_reflns_av_R_equivalents 0.0000
_diffrn_reflns_av_sigmaI/netI 0.0144
_diffrn_reflns_limit_h_max 8
_diffrn_reflns_limit_h_min -8
_diffrn_reflns_limit_k_max 9
_diffrn_reflns_limit_k_min -8
_diffrn_reflns_limit_l_max 9
_diffrn_reflns_limit_l_min 0
_diffrn_reflns_number 1621
_diffrn_reflns_theta_full 65.07
_diffrn_reflns_theta_max 65.07
_diffrn_reflns_theta_min 5.54
_diffrn_standards_decay_% <1.5
_diffrn_standards_interval_count 100
_diffrn_standards_number 3
_exptl_absorpt_coefficient_mu 0.792
_exptl_absorpt_correction_type none
_exptl_crystal_colour colourless
_exptl_crystal_density_diffrn 1.381
_exptl_crystal_density_method 'not measured'
_exptl_crystal_description plate
_exptl_crystal_F_000 224
_exptl_crystal_size_max 0.70
_exptl_crystal_size_mid 0.15
_exptl_crystal_size_min 0.10
_refine_diff_density_max 0.192
_refine_diff_density_min -0.269
_refine_diff_density_rms 0.064
_refine_ls_extinction_method none
_refine_ls_goodness_of_fit_ref 1.069
_refine_ls_hydrogen_treatment mixed
_refine_ls_matrix_type full
_refine_ls_number_parameters 154
_refine_ls_number_reflns 1621
_refine_ls_number_restraints 0
_refine_ls_restrained_S_all 1.069
_refine_ls_R_factor_all 0.0546
_refine_ls_R_factor_gt 0.0466
_refine_ls_shift/su_max 0.001
_refine_ls_shift/su_mean 0.000
_refine_ls_structure_factor_coef Fsqd
_refine_ls_weighting_details 'calc w=1/[\s^2^(Fo^2^)+(0.0918P)^2^+0.0634P] where P=(Fo^2^+2Fc^2^)/3'
_refine_ls_weighting_scheme calc
_refine_ls_wR_factor_gt 0.1237
_refine_ls_wR_factor_ref 0.1275
_reflns_number_gt 1415
_reflns_number_total 1621
_reflns_threshold_expression >2sigma(I)
_cod_data_source_file b211675h.txt
_cod_data_source_block 2tere
_cod_depositor_comments
;
The following automatic conversions were performed:

'_atom_sites_solution_hydrogens' value 'difmap and geom' was changed
to 'mixed'.

Automatic conversion script
Id: cif_fix_values 6452 2018-10-05 10:23:21Z andrius 
;
_cod_original_cell_volume 515.10(16)
_cod_original_sg_symbol_H-M P-1
_cod_database_code 7150493

loop_
_symmetry_equiv_pos_as_xyz
'x, y, z'
'-x, -y, -z'

loop_
_atom_site_label
_atom_site_type_symbol
_atom_site_fract_x
_atom_site_fract_y
_atom_site_fract_z
_atom_site_U_iso_or_equiv
_atom_site_adp_type
_atom_site_occupancy
_atom_site_symmetry_multiplicity
_atom_site_calc_flag
_atom_site_refinement_flags
_atom_site_disorder_assembly
_atom_site_disorder_group
N1 N 0.2296(2) -0.17270(18) 1.01075(16) 0.0412(4) Uani 1 1 d . . .
H1N H 0.294(4) -0.053(3) 0.916(3) 0.090(8) Uiso 1 1 d . . .
N7 N 0.1487(2) -0.05094(18) 1.20070(16) 0.0412(4) Uani 1 1 d . . .
H7 H 0.2232 0.0304 1.1167 0.071(6) Uiso 1 1 d R . .
C2 C 0.1460(2) -0.1840(2) 1.16658(19) 0.0365(4) Uani 1 1 d . . .
C3 C 0.06823(19) -0.33187(16) 1.27861(16) 0.0458(4) Uani 1 1 d . . .
H3 H 0.0078 -0.3345 1.3878 0.065 Uiso 1 1 d R . .
C4 C 0.08228(19) -0.45841(16) 1.22709(16) 0.0523(5) Uani 1 1 d R . .
H4 H 0.0261 -0.5577 1.2982 0.066(6) Uiso 1 1 d R . .
C5 C 0.1730(3) -0.4457(2) 1.0668(2) 0.0556(5) Uani 1 1 d . . .
H5 H 0.1912 -0.5302 1.0223 0.070(6) Uiso 1 1 d R . .
C6 C 0.2429(3) -0.2993(2) 0.9634(2) 0.0516(5) Uani 1 1 d . . .
H6 H 0.3127 -0.2819 0.8526 0.070(6) Uiso 1 1 d R . .
C8 C 0.0721(2) -0.02897(19) 1.35276(19) 0.0357(4) Uani 1 1 d . . .
C9 C -0.1046(2) -0.0550(2) 1.4433(2) 0.0403(4) Uani 1 1 d . . .
H9 H -0.1785 -0.0880 1.4010 0.052(5) Uiso 1 1 d R . .
C10 C 0.1741(2) 0.0270(2) 1.4108(2) 0.0407(4) Uani 1 1 d . . .
H10 H 0.2979 0.0403 1.3525 0.059(5) Uiso 1 1 d R . .
O1A O 0.36807(16) 0.07816(14) 0.76824(13) 0.0452(4) Uani 1 1 d . . .
O2A O 0.34087(18) 0.20881(15) 0.93421(14) 0.0511(4) Uani 1 1 d . . .
C1A C 0.4429(2) 0.35727(18) 0.64104(18) 0.0353(4) Uani 1 1 d . . .
C2A C 0.4770(2) 0.4920(2) 0.6583(2) 0.0424(4) Uani 1 1 d . . .
H2A H 0.4645 0.4847 0.7685 0.059(6) Uiso 1 1 d R . .
C3A C 0.4669(2) 0.3649(2) 0.4821(2) 0.0425(4) Uani 1 1 d . . .
H3A H 0.4415 0.2744 0.4666 0.054(5) Uiso 1 1 d R . .
C4A C 0.3788(2) 0.2043(2) 0.79538(19) 0.0366(4) Uani 1 1 d . . .

loop_
_atom_site_aniso_label
_atom_site_aniso_U_11
_atom_site_aniso_U_22
_atom_site_aniso_U_33
_atom_site_aniso_U_23
_atom_site_aniso_U_13
_atom_site_aniso_U_12
N1 0.0569(8) 0.0407(7) 0.0258(8) -0.0144(6) 0.0035(6) -0.0196(6)
N7 0.0608(8) 0.0397(7) 0.0252(8) -0.0152(6) 0.0065(6) -0.0238(6)
C2 0.0455(8) 0.0370(8) 0.0253(9) -0.0120(7) -0.0004(6) -0.0136(6)
C3 0.0608(10) 0.0413(9) 0.0299(9) -0.0125(7) 0.0066(7) -0.0215(8)
C4 0.0694(11) 0.0401(9) 0.0442(11) -0.0130(8) 0.0017(8) -0.0260(8)
C5 0.0781(13) 0.0490(11) 0.0483(12) -0.0274(9) 0.0030(9) -0.0267(9)
C6 0.0760(12) 0.0482(10) 0.0331(10) -0.0217(8) 0.0066(8) -0.0245(9)
C8 0.0497(9) 0.0303(7) 0.0240(8) -0.0100(6) 0.0007(6) -0.0136(6)
C9 0.0496(9) 0.0458(9) 0.0321(9) -0.0196(7) 0.0002(7) -0.0199(7)
C10 0.0450(9) 0.0438(9) 0.0358(9) -0.0200(7) 0.0041(6) -0.0180(7)
O1A 0.0664(8) 0.0421(7) 0.0285(7) -0.0120(5) 0.0042(5) -0.0296(5)
O2A 0.0833(9) 0.0471(7) 0.0239(7) -0.0119(5) 0.0053(6) -0.0337(6)
C1A 0.0413(8) 0.0341(8) 0.0259(9) -0.0086(7) -0.0005(6) -0.0136(6)
C2A 0.0614(10) 0.0422(9) 0.0229(9) -0.0104(7) 0.0006(7) -0.0229(7)
C3A 0.0633(10) 0.0379(9) 0.0283(9) -0.0117(7) 0.0003(7) -0.0245(7)
C4A 0.0442(8) 0.0358(8) 0.0271(9) -0.0107(7) -0.0011(6) -0.0143(6)

loop_
_atom_type_symbol
_atom_type_description
_atom_type_scat_dispersion_real
_atom_type_scat_dispersion_imag
_atom_type_scat_source
C C 0.0181 0.0091 'International Tables Vol C Tables 4.2.6.8 and 6.1.1.4'
H H 0.0000 0.0000 'International Tables Vol C Tables 4.2.6.8 and 6.1.1.4'
N N 0.0311 0.0180 'International Tables Vol C Tables 4.2.6.8 and 6.1.1.4'
O O 0.0492 0.0322 'International Tables Vol C Tables 4.2.6.8 and 6.1.1.4'

loop_
_geom_angle_atom_site_label_1
_geom_angle_atom_site_label_2
_geom_angle_atom_site_label_3
_geom_angle
_geom_angle_site_symmetry_1
_geom_angle_site_symmetry_3
_geom_angle_publ_flag
C6 N1 C2 121.37(14) . . ?
C6 N1 H1N 118.8(13) . . ?
C2 N1 H1N 119.9(13) . . ?
C2 N7 C8 127.59(13) . . ?
C2 N7 H7 116.0 . . ?
C8 N7 H7 116.0 . . ?
N1 C2 N7 115.51(14) . . ?
N1 C2 C3 118.11(13) . . ?
N7 C2 C3 126.37(13) . . ?
C4 C3 C2 119.43(8) . . ?
C4 C3 H3 124.7 . . ?
C2 C3 H3 115.9 . . ?
C3 C4 C5 121.33(9) . . ?
C3 C4 H4 121.5 . . ?
C5 C4 H4 117.1 . . ?
C6 C5 C4 116.74(15) . . ?
C6 C5 H5 117.0 . . ?
C4 C5 H5 126.3 . . ?
N1 C6 C5 122.99(16) . . ?
N1 C6 H6 114.3 . . ?
C5 C6 H6 122.6 . . ?
C10 C8 C9 118.60(14) . . ?
C10 C8 N7 118.59(14) . . ?
C9 C8 N7 122.76(14) . . ?
C10 C9 C8 120.14(15) 2_558 . ?
C10 C9 H9 120.7 2_558 . ?
C8 C9 H9 119.1 . . ?
C8 C10 C9 121.26(15) . 2_558 ?
C8 C10 H10 119.4 . . ?
C9 C10 H10 119.2 2_558 . ?
C4A O1A H1N 111.9(10) . . ?
C2A C1A C3A 119.44(14) . . ?
C2A C1A C4A 119.71(14) . . ?
C3A C1A C4A 120.85(13) . . ?
C1A C2A C3A 120.59(15) . 2_666 ?
C1A C2A H2A 119.4 . . ?
C3A C2A H2A 120.0 2_666 . ?
C1A C3A C2A 119.97(15) . 2_666 ?
C1A C3A H3A 121.1 . . ?
C2A C3A H3A 118.9 2_666 . ?
O2A C4A O1A 125.21(13) . . ?
O2A C4A C1A 119.60(13) . . ?
O1A C4A C1A 115.19(13) . . ?

loop_
_geom_bond_atom_site_label_1
_geom_bond_atom_site_label_2
_geom_bond_distance
_geom_bond_site_symmetry_2
_geom_bond_publ_flag
N1 C6 1.339(2) . ?
N1 C2 1.348(2) . ?
N1 H1N 1.16(3) . ?
N7 C2 1.355(2) . ?
N7 C8 1.417(2) . ?
N7 H7 0.9600 . ?
C2 C3 1.413(2) . ?
C3 C4 1.3638 . ?
C3 H3 0.9600 . ?
C4 C5 1.391(2) . ?
C4 H4 0.9600 . ?
C5 C6 1.361(3) . ?
C5 H5 0.9600 . ?
C6 H6 0.9600 . ?
C8 C10 1.387(2) . ?
C8 C9 1.396(2) . ?
C9 C10 1.387(2) 2_558 ?
C9 H9 0.9600 . ?
C10 C9 1.387(2) 2_558 ?
C10 H10 0.9600 . ?
O1A C4A 1.2790(18) . ?
O1A H1N 1.41(3) . ?
O2A C4A 1.2349(19) . ?
C1A C2A 1.383(2) . ?
C1A C3A 1.387(2) . ?
C1A C4A 1.513(2) . ?
C2A C3A 1.390(2) 2_666 ?
C2A H2A 0.9600 . ?
C3A C2A 1.390(2) 2_666 ?
C3A H3A 0.9601 . ?
